data_2207190
loop_
_publ_author_name
'Jeannie Bee Jan Teh'
'Hoong-Kun Fun'
'Abdul Razak Ibrahim'
'Suchada Chantrapromma'
'Nawong Boonnak'
'Chatchanok Karalai'

_publ_section_title
;
 5-Hydroxy-7-methoxy-2-(4-methoxyphenyl)-4<i>H</i>-1-benzopyran-4-one
;
_journal_coeditor_code CI6676
_journal_issue 11
_journal_name_full 'Acta Crystallographica Section E'
_journal_page_first o3715
_journal_page_last o3717
_journal_paper_doi 10.1107/S1600536805032551
_journal_volume 61
_journal_year 2005
_chemical_formula_iupac 'C17 H14 O5'
_chemical_formula_moiety 'C17 H14 O5'
_chemical_formula_sum 'C17 H14 O5'
_chemical_formula_weight 298.28
_chemical_melting_point .447E-305
_chemical_name_common
;
5-hydroxy-7,4'-dimethoxyflavone
;
_chemical_name_systematic
;
5-hydroxy-7-methoxy-2-(4-methoxyphenyl)-4H-1-benzopyran-4-one
;
_space_group_IT_number 14
_symmetry_cell_setting monoclinic
_symmetry_space_group_name_Hall '-P 2ybc'
_symmetry_space_group_name_H-M 'P 1 21/c 1'
_atom_sites_solution_hydrogens geom
_atom_sites_solution_primary direct
_atom_sites_solution_secondary difmap
_audit_creation_method SHELXL-97
_cell_angle_alpha 90.00
_cell_angle_beta 106.520(10)
_cell_angle_gamma 90.00
_cell_formula_units_Z 4
_cell_length_a 16.9406(4)
_cell_length_b 3.86190(10)
_cell_length_c 21.7968(4)
_cell_measurement_reflns_used 3581
_cell_measurement_temperature 273(2)
_cell_measurement_theta_max 28.00
_cell_measurement_theta_min 1.95
_cell_volume 1367.15(9)
_computing_cell_refinement APEX2
_computing_data_collection 'APEX2 (Bruker, 2005)'
_computing_data_reduction 'SAINT (Bruker, 2005)'
_computing_molecular_graphics SHELXTL
_computing_publication_material 'SHELXTL and PLATON (Spek, 2003)'
_computing_structure_refinement SHELXTL
_computing_structure_solution 'SHELXTL (Sheldrick, 1998)'
_diffrn_ambient_temperature 273(2)
_diffrn_detector_area_resol_mean 8.33
_diffrn_measured_fraction_theta_full 1.000
_diffrn_measured_fraction_theta_max 1.000
_diffrn_measurement_device_type 'Bruker SMART APEX2 CCD area-detector'
_diffrn_measurement_method \w
_diffrn_radiation_monochromator graphite
_diffrn_radiation_source 'fine-focus sealed tube'
_diffrn_radiation_type MoK\a
_diffrn_radiation_wavelength 0.71073
_diffrn_reflns_av_R_equivalents 0.0345
_diffrn_reflns_av_sigmaI/netI 0.0287
_diffrn_reflns_limit_h_max 22
_diffrn_reflns_limit_h_min -21
_diffrn_reflns_limit_k_max 5
_diffrn_reflns_limit_k_min -5
_diffrn_reflns_limit_l_max 28
_diffrn_reflns_limit_l_min -28
_diffrn_reflns_number 17884
_diffrn_reflns_theta_full 28.00
_diffrn_reflns_theta_max 28.00
_diffrn_reflns_theta_min 1.95
_diffrn_standards_decay_% 0
_diffrn_standards_number 0
_exptl_absorpt_coefficient_mu 0.107
_exptl_absorpt_correction_T_max 0.992
_exptl_absorpt_correction_T_min 0.912
_exptl_absorpt_correction_type multi-scan
_exptl_absorpt_process_details '(SADABS; Bruker, 2005)'
_exptl_crystal_colour colourless
_exptl_crystal_density_diffrn 1.449
_exptl_crystal_density_method 'not measured'
_exptl_crystal_description Plate
_exptl_crystal_F_000 624
_exptl_crystal_size_max 0.54
_exptl_crystal_size_mid 0.15
_exptl_crystal_size_min 0.08
_refine_diff_density_max 0.197
_refine_diff_density_min -0.209
_refine_ls_extinction_method none
_refine_ls_goodness_of_fit_ref 1.046
_refine_ls_hydrogen_treatment constr
_refine_ls_matrix_type full
_refine_ls_number_parameters 201
_refine_ls_number_reflns 3283
_refine_ls_number_restraints 0
_refine_ls_restrained_S_all 1.046
_refine_ls_R_factor_all 0.0755
_refine_ls_R_factor_gt 0.0462
_refine_ls_shift/su_max 0.001
_refine_ls_shift/su_mean 0.000
_refine_ls_structure_factor_coef Fsqd
_refine_ls_weighting_details 'calc w = 1/[\s^2^(Fo^2^)+(0.0571P)^2^+0.2601P] where P = (Fo^2^+2Fc^2^)/3'
_refine_ls_weighting_scheme calc
_refine_ls_wR_factor_gt 0.1111
_refine_ls_wR_factor_ref 0.1280
_reflns_number_gt 2207
_reflns_number_total 3283
_reflns_threshold_expression I>2\s(I)
_cod_data_source_file ci6676.cif
_cod_data_source_block I
_cod_original_sg_symbol_H-M 'P 21/c'
_cod_database_code 2207190
_cod_database_fobs_code 2207190

loop_
_symmetry_equiv_pos_as_xyz
'x, y, z'
'-x, y+1/2, -z+1/2'
'-x, -y, -z'
'x, -y-1/2, z-1/2'

loop_
_atom_site_label
_atom_site_fract_x
_atom_site_fract_y
_atom_site_fract_z
_atom_site_U_iso_or_equiv
_atom_site_adp_type
_atom_site_calc_flag
_atom_site_refinement_flags
_atom_site_occupancy
_atom_site_type_symbol
O1 0.15499(6) 0.9753(3) 0.37516(4) 0.0409(3) Uani d . 1 O
O2 0.25586(7) 0.5256(3) 0.54929(5) 0.0541(4) Uani d . 1 O
O3 0.39800(7) 0.5554(4) 0.52901(5) 0.0560(4) Uani d . 1 O
H3 0.3636 0.5130 0.5479 0.084 Uiso calc R 1 H
O4 0.40678(7) 1.0285(3) 0.32828(5) 0.0538(4) Uani d . 1 O
O5 -0.22834(7) 1.0817(4) 0.28553(5) 0.0533(4) Uani d . 1 O
C1 0.23874(9) 0.9148(4) 0.39514(7) 0.0362(4) Uani d . 1 C
C2 0.28282(10) 1.0058(4) 0.35373(7) 0.0412(4) Uani d . 1 C
H2 0.2573 1.1094 0.3146 0.049 Uiso calc R 1 H
C3 0.36683(10) 0.9380(5) 0.37218(7) 0.0414(4) Uani d . 1 C
C4 0.40646(10) 0.7874(5) 0.43095(7) 0.0440(4) Uani d . 1 C
H4 0.4628 0.7452 0.4424 0.053 Uiso calc R 1 H
C5 0.36052(10) 0.7022(5) 0.47179(7) 0.0412(4) Uani d . 1 C
C6 0.27504(9) 0.7617(4) 0.45482(6) 0.0362(4) Uani d . 1 C
C7 0.22512(10) 0.6656(4) 0.49571(7) 0.0397(4) Uani d . 1 C
C8 0.13922(10) 0.7345(5) 0.47088(7) 0.0411(4) Uani d . 1 C
H8 0.1045 0.6780 0.4956 0.049 Uiso calc R 1 H
C9 0.10645(9) 0.8792(4) 0.41260(6) 0.0362(4) Uani d . 1 C
C10 0.01916(10) 0.9446(4) 0.38162(6) 0.0355(4) Uani d . 1 C
C11 -0.04119(10) 0.8394(5) 0.40996(7) 0.0424(4) Uani d . 1 C
H11 -0.0249 0.7380 0.4503 0.051 Uiso calc R 1 H
C12 -0.12400(10) 0.8807(5) 0.38018(7) 0.0424(4) Uani d . 1 C
H12 -0.1628 0.8085 0.4002 0.051 Uiso calc R 1 H
C13 -0.14880(10) 1.0311(4) 0.31993(7) 0.0399(4) Uani d . 1 C
C14 -0.08988(10) 1.1419(5) 0.29100(7) 0.0444(4) Uani d . 1 C
H14 -0.1064 1.2448 0.2508 0.053 Uiso calc R 1 H
C15 -0.00750(10) 1.1007(5) 0.32127(7) 0.0411(4) Uani d . 1 C
H15 0.0311 1.1775 0.3014 0.049 Uiso calc R 1 H
C16 0.49030(11) 0.9268(6) 0.33992(9) 0.0601(5) Uani d . 1 C
H16A 0.5094 0.9900 0.3040 0.090 Uiso calc R 1 H
H16B 0.4947 0.6806 0.3460 0.090 Uiso calc R 1 H
H16C 0.5233 1.0410 0.3777 0.090 Uiso calc R 1 H
C17 -0.29207(11) 0.9581(6) 0.31075(9) 0.0553(5) Uani d . 1 C
H17A -0.3447 1.0069 0.2810 0.083 Uiso calc R 1 H
H17B -0.2882 1.0716 0.3507 0.083 Uiso calc R 1 H
H17C -0.2862 0.7127 0.3175 0.083 Uiso calc R 1 H

loop_
_atom_site_aniso_label
_atom_site_aniso_U_11
_atom_site_aniso_U_22
_atom_site_aniso_U_33
_atom_site_aniso_U_12
_atom_site_aniso_U_13
_atom_site_aniso_U_23
O1 0.0397(6) 0.0506(7) 0.0330(5) 0.0022(5) 0.0113(4) 0.0064(5)
O2 0.0556(7) 0.0711(9) 0.0343(5) 0.0069(7) 0.0107(5) 0.0164(6)
O3 0.0481(7) 0.0774(10) 0.0384(6) 0.0072(7) 0.0054(5) 0.0148(6)
O4 0.0448(7) 0.0732(10) 0.0467(6) 0.0002(7) 0.0183(5) 0.0100(6)
O5 0.0428(6) 0.0721(9) 0.0436(6) 0.0051(7) 0.0102(5) 0.0118(6)
C1 0.0377(8) 0.0370(9) 0.0324(7) -0.0006(7) 0.0075(6) -0.0016(6)
C2 0.0455(9) 0.0460(11) 0.0310(7) -0.0009(8) 0.0093(6) 0.0042(7)
C3 0.0440(9) 0.0453(11) 0.0363(7) -0.0039(8) 0.0136(6) -0.0008(7)
C4 0.0385(8) 0.0506(11) 0.0408(8) -0.0007(8) 0.0079(6) -0.0003(8)
C5 0.0453(9) 0.0430(10) 0.0323(7) 0.0006(8) 0.0060(6) 0.0003(7)
C6 0.0425(8) 0.0351(9) 0.0295(6) 0.0002(8) 0.0078(6) -0.0008(6)
C7 0.0499(9) 0.0383(10) 0.0304(7) 0.0008(8) 0.0106(6) 0.0004(7)
C8 0.0458(9) 0.0459(10) 0.0337(7) 0.0021(8) 0.0150(6) 0.0028(7)
C9 0.0446(9) 0.0345(9) 0.0319(7) -0.0008(8) 0.0149(6) -0.0026(6)
C10 0.0432(8) 0.0323(9) 0.0320(7) 0.0016(7) 0.0125(6) -0.0007(6)
C11 0.0475(9) 0.0475(11) 0.0328(7) 0.0007(9) 0.0125(6) 0.0071(7)
C12 0.0459(9) 0.0463(11) 0.0379(7) -0.0017(8) 0.0165(7) 0.0036(7)
C13 0.0423(9) 0.0410(10) 0.0359(7) 0.0044(8) 0.0102(6) -0.0007(7)
C14 0.0504(10) 0.0499(11) 0.0341(7) 0.0062(9) 0.0140(7) 0.0075(7)
C15 0.0473(9) 0.0438(10) 0.0361(7) 0.0027(8) 0.0183(7) 0.0053(7)
C16 0.0520(11) 0.0720(14) 0.0629(11) 0.0021(11) 0.0269(9) 0.0062(10)
C17 0.0429(9) 0.0675(14) 0.0551(10) -0.0014(10) 0.0131(8) 0.0029(10)

loop_
_atom_type_symbol
_atom_type_description
_atom_type_scat_dispersion_real
_atom_type_scat_dispersion_imag
_atom_type_scat_source
C C 0.0033 0.0016 'International Tables Vol C Tables 4.2.6.8 and 6.1.1.4'
H H 0.0000 0.0000 'International Tables Vol C Tables 4.2.6.8 and 6.1.1.4'
O O 0.0106 0.0060 'International Tables Vol C Tables 4.2.6.8 and 6.1.1.4'

loop_
_geom_angle_atom_site_label_1
_geom_angle_atom_site_label_2
_geom_angle_atom_site_label_3
_geom_angle
_geom_angle_publ_flag
C9 O1 C1 120.35(11) ?
C5 O3 H3 109.5 ?
C3 O4 C16 118.12(14) yes
C13 O5 C17 118.72(13) yes
C2 C1 O1 116.89(13) ?
C2 C1 C6 122.80(14) ?
O1 C1 C6 120.31(13) ?
C1 C2 C3 117.78(14) ?
C1 C2 H2 121.1 ?
C3 C2 H2 121.1 ?
O4 C3 C2 114.83(14) ?
O4 C3 C4 123.09(15) ?
C2 C3 C4 122.08(14) ?
C5 C4 C3 118.71(15) ?
C5 C4 H4 120.6 ?
C3 C4 H4 120.6 ?
O3 C5 C4 119.48(14) ?
O3 C5 C6 119.26(14) ?
C4 C5 C6 121.25(14) ?
C1 C6 C5 117.37(14) ?
C1 C6 C7 120.18(14) ?
C5 C6 C7 122.44(13) ?
O2 C7 C8 122.75(14) ?
O2 C7 C6 121.62(15) ?
C8 C7 C6 115.63(13) ?
C9 C8 C7 122.34(14) ?
C9 C8 H8 118.8 ?
C7 C8 H8 118.8 ?
C8 C9 O1 121.16(14) ?
C8 C9 C10 126.55(14) ?
O1 C9 C10 112.28(12) ?
C11 C10 C15 117.37(15) ?
C11 C10 C9 121.11(13) yes
C15 C10 C9 121.46(14) ?
C12 C11 C10 122.24(14) ?
C12 C11 H11 118.9 ?
C10 C11 H11 118.9 ?
C11 C12 C13 119.23(14) ?
C11 C12 H12 120.4 ?
C13 C12 H12 120.4 ?
O5 C13 C12 124.69(14) ?
O5 C13 C14 115.66(13) ?
C12 C13 C14 119.65(15) ?
C15 C14 C13 120.59(14) ?
C15 C14 H14 119.7 ?
C13 C14 H14 119.7 ?
C14 C15 C10 120.92(14) ?
C14 C15 H15 119.5 ?
C10 C15 H15 119.5 ?
O4 C16 H16A 109.5 ?
O4 C16 H16B 109.5 ?
H16A C16 H16B 109.5 ?
O4 C16 H16C 109.5 ?
H16A C16 H16C 109.5 ?
H16B C16 H16C 109.5 ?
O5 C17 H17A 109.5 ?
O5 C17 H17B 109.5 ?
H17A C17 H17B 109.5 ?
O5 C17 H17C 109.5 ?
H17A C17 H17C 109.5 ?
H17B C17 H17C 109.5 ?

loop_
_geom_bond_atom_site_label_1
_geom_bond_atom_site_label_2
_geom_bond_distance
_geom_bond_publ_flag
O1 C9 1.3645(17) yes
O1 C1 1.3804(18) yes
O2 C7 1.2578(17) yes
O3 C5 1.3526(18) yes
O3 H3 0.82 ?
O4 C3 1.3652(19) yes
O4 C16 1.420(2) yes
O5 C13 1.3570(18) yes
O5 C17 1.426(2) yes
C1 C2 1.371(2) ?
C1 C6 1.402(2) ?
C2 C3 1.389(2) ?
C2 H2 0.93 ?
C3 C4 1.393(2) ?
C4 C5 1.379(2) ?
C4 H4 0.93 ?
C5 C6 1.408(2) ?
C6 C7 1.441(2) ?
C7 C8 1.426(2) ?
C8 C9 1.354(2) yes
C8 H8 0.93 ?
C9 C10 1.462(2) ?
C10 C11 1.397(2) ?
C10 C15 1.400(2) ?
C11 C12 1.377(2) ?
C11 H11 0.93 ?
C12 C13 1.387(2) ?
C12 H12 0.93 ?
C13 C14 1.391(2) ?
C14 C15 1.373(2) ?
C14 H14 0.93 ?
C15 H15 0.93 ?
C16 H16A 0.96 ?
C16 H16B 0.96 ?
C16 H16C 0.96 ?
C17 H17A 0.96 ?
C17 H17B 0.96 ?
C17 H17C 0.96 ?

loop_
_geom_hbond_atom_site_label_D
_geom_hbond_atom_site_label_H
_geom_hbond_atom_site_label_A
_geom_hbond_site_symmetry_A
_geom_hbond_distance_DH
_geom_hbond_distance_HA
_geom_hbond_distance_DA
_geom_hbond_angle_DHA
_geom_hbond_publ_flag
O3 H3 O2 1_555 0.82 1.83 2.571(2) 149 y
C4 H4 O3 3_666 0.93 2.54 3.441(2) 163 y
C12 H12 O2 3_566 0.93 2.52 3.430(2) 167 y

loop_
_geom_torsion_atom_site_label_1
_geom_torsion_atom_site_label_2
_geom_torsion_atom_site_label_3
_geom_torsion_atom_site_label_4
_geom_torsion
_geom_torsion_publ_flag
C9 O1 C1 C2 177.38(14) ?
C9 O1 C1 C6 -1.6(2) ?
O1 C1 C2 C3 -178.23(14) ?
C6 C1 C2 C3 0.7(3) ?
C16 O4 C3 C2 -171.93(16) yes
C16 O4 C3 C4 7.7(3) yes
C1 C2 C3 O4 178.75(15) ?
C1 C2 C3 C4 -0.9(3) ?
O4 C3 C4 C5 -179.36(16) ?
C2 C3 C4 C5 0.3(3) ?
C3 C4 C5 O3 179.93(16) ?
C3 C4 C5 C6 0.6(3) ?
C2 C1 C6 C5 0.1(2) ?
O1 C1 C6 C5 179.00(14) ?
C2 C1 C6 C7 -178.76(16) ?
O1 C1 C6 C7 0.1(2) ?
O3 C5 C6 C1 179.90(15) ?
C4 C5 C6 C1 -0.8(3) ?
O3 C5 C6 C7 -1.3(3) ?
C4 C5 C6 C7 178.07(15) ?
C1 C6 C7 O2 179.49(15) ?
C5 C6 C7 O2 0.7(3) ?
C1 C6 C7 C8 0.5(2) ?
C5 C6 C7 C8 -178.31(15) ?
O2 C7 C8 C9 -178.69(16) ?
C6 C7 C8 C9 0.3(2) ?
C7 C8 C9 O1 -1.7(3) ?
C7 C8 C9 C10 176.83(16) ?
C1 O1 C9 C8 2.4(2) ?
C1 O1 C9 C10 -176.37(13) ?
C8 C9 C10 C11 -3.7(3) ?
O1 C9 C10 C11 174.93(14) ?
C8 C9 C10 C15 179.17(16) ?
O1 C9 C10 C15 -2.2(2) ?
C15 C10 C11 C12 0.9(3) ?
C9 C10 C11 C12 -176.32(15) ?
C10 C11 C12 C13 0.1(3) ?
C17 O5 C13 C12 -3.3(3) yes
C17 O5 C13 C14 176.77(16) yes
C11 C12 C13 O5 179.16(16) ?
C11 C12 C13 C14 -0.9(3) ?
O5 C13 C14 C15 -179.42(15) ?
C12 C13 C14 C15 0.6(3) ?
C13 C14 C15 C10 0.4(3) ?
C11 C10 C15 C14 -1.1(2) ?
C9 C10 C15 C14 176.05(16) ?

loop_
_cod_related_entry_id
_cod_related_entry_database
_cod_related_entry_code
1 ChemSpider 4444920
